data_7043883
loop_
_publ_author_name
'Huynh, Han Vinh'
'Koh, Christine Hui Min'
'Nguyen, Van Ha'

_publ_section_title
;
 Heteroleptic nickel(II)-diNHC complexes and unusual
 &#x2018;reverse&#x2019; carbene-transfer to silver(I)
;
_journal_name_full 'Dalton Trans.'
_journal_paper_doi 10.1039/C7DT01912B
_journal_year 2017
_chemical_formula_sum 'C23 H26 Ag2 N4 O4'
_chemical_formula_weight 638.22
_space_group_crystal_system orthorhombic
_space_group_IT_number 60
_space_group_name_Hall '-P 2n 2ab'
_space_group_name_H-M_alt 'P b c n'
_symmetry_space_group_name_Hall '-P 2n 2ab'
_symmetry_space_group_name_H-M 'P b c n'
_atom_sites_solution_hydrogens geom
_audit_creation_method SHELXL-2014/7
_audit_update_record
;
2017-05-17 deposited with the CCDC.
2017-08-01 downloaded from the CCDC.
;
_cell_angle_alpha 90
_cell_angle_beta 90
_cell_angle_gamma 90
_cell_formula_units_Z 4
_cell_length_a 16.9338(16)
_cell_length_b 8.5206(8)
_cell_length_c 16.0788(15)
_cell_measurement_reflns_used 4089
_cell_measurement_temperature 100(2)
_cell_measurement_theta_max 27.83
_cell_measurement_theta_min 2.41
_cell_volume 2319.9(4)
_computing_cell_refinement 'APEX3 v2016.1-0 (Bruker AXS)'
_computing_data_collection 'APEX3 (Bruker AXS)'
_computing_data_reduction 'SAINT V8.32B (Bruker AXS Inc., 2014)'
_computing_molecular_graphics 'Bruker SHELXTL'
_computing_publication_material 'Bruker SHELXTL'
_computing_structure_refinement 'SHELXL--2014 (Sheldrick 2014)'
_computing_structure_solution 'SHELXT--(Sheldrick 2015)'
_diffrn_ambient_temperature 100(2)
_diffrn_measured_fraction_theta_full 1.000
_diffrn_measured_fraction_theta_max 1.000
_diffrn_measurement_device_type 'Bruker APEX-II CCD'
_diffrn_measurement_method '\f and \w scans'
_diffrn_radiation_type MoK\a
_diffrn_radiation_wavelength 0.71073
_diffrn_reflns_av_R_equivalents 0.0403
_diffrn_reflns_av_unetI/netI 0.0291
_diffrn_reflns_Laue_measured_fraction_full 1.000
_diffrn_reflns_Laue_measured_fraction_max 1.000
_diffrn_reflns_limit_h_max 21
_diffrn_reflns_limit_h_min -22
_diffrn_reflns_limit_k_max 9
_diffrn_reflns_limit_k_min -11
_diffrn_reflns_limit_l_max 20
_diffrn_reflns_limit_l_min -20
_diffrn_reflns_number 15192
_diffrn_reflns_point_group_measured_fraction_full 1.000
_diffrn_reflns_point_group_measured_fraction_max 1.000
_diffrn_reflns_theta_full 25.242
_diffrn_reflns_theta_max 27.496
_diffrn_reflns_theta_min 2.405
_exptl_absorpt_coefficient_mu 1.726
_exptl_absorpt_correction_T_max 0.7457
_exptl_absorpt_correction_T_min 0.6407
_exptl_absorpt_correction_type multi-scan
_exptl_absorpt_process_details 'Sadabs, (Sheldrick 2012)'
_exptl_crystal_colour Colourless
_exptl_crystal_density_diffrn 1.827
_exptl_crystal_density_meas ?
_exptl_crystal_description Block
_exptl_crystal_F_000 1272
_exptl_crystal_recrystallization_method 'Re-crystallisation from solvent: dichloromethane/hexane'
_exptl_crystal_size_max 0.300
_exptl_crystal_size_mid 0.100
_exptl_crystal_size_min 0.040
_refine_diff_density_max 0.673
_refine_diff_density_min -0.338
_refine_diff_density_rms 0.097
_refine_ls_extinction_method none
_refine_ls_goodness_of_fit_ref 1.048
_refine_ls_hydrogen_treatment constr
_refine_ls_matrix_type full
_refine_ls_number_parameters 151
_refine_ls_number_reflns 2669
_refine_ls_number_restraints 0
_refine_ls_restrained_S_all 1.048
_refine_ls_R_factor_all 0.0360
_refine_ls_R_factor_gt 0.0272
_refine_ls_shift/su_max 0.001
_refine_ls_shift/su_mean 0.000
_refine_ls_structure_factor_coef Fsqd
_refine_ls_weighting_details 'w=1/[\s^2^(Fo^2^)+(0.0285P)^2^+2.2976P] where P=(Fo^2^+2Fc^2^)/3'
_refine_ls_weighting_scheme calc
_refine_ls_wR_factor_gt 0.0625
_refine_ls_wR_factor_ref 0.0658
_reflns_Friedel_coverage 0.000
_reflns_number_gt 2227
_reflns_number_total 2669
_reflns_threshold_expression 'I > 2\s(I)'
_cod_data_source_file c7dt01912b2.cif
_cod_data_source_block C179
_cod_depositor_comments
;
The following automatic conversions were performed:

'_exptl_absorpt_correction_type' value 'Multi-scan' changed to
'multi-scan' according to
/home/data/users/saulius/crontab/automatic-downloads/rss-feeds/RSC/lib/dictionaries/cif_core.dic
dictionary named 'cif_core.dic' version 2.4.2 from 2011-04-26.

'_exptl_crystal_density_meas' value 'Not Measured' was changed to '?'
- the value is perceived as not measured.

Automatic conversion script
Id: cif_fix_values 4973 2017-02-22 13:04:09Z antanas 
;
_cod_database_code 7043883
_shelx_shelxl_version_number 2014/7
_shelx_space_group_comment
; 
The symmetry employed for this shelxl refinement is uniquely defined 
by the following loop, which should always be used as a source of 
symmetry information in preference to the above space-group names. 
They are only intended as comments. 
;
_shelx_estimated_absorpt_t_min 0.626
_shelx_estimated_absorpt_t_max 0.934
_computing_bruker_data_scaling 'SADABS V2012/1 (Bruker AXS Inc.)'

loop_
_space_group_symop_operation_xyz
'x, y, z'
'x+1/2, -y+1/2, -z'
'-x, y, -z+1/2'
'-x+1/2, -y+1/2, z+1/2'
'-x, -y, -z'
'-x-1/2, y-1/2, z'
'x, -y, z-1/2'
'x-1/2, y-1/2, -z-1/2'

loop_
_atom_site_label
_atom_site_type_symbol
_atom_site_fract_x
_atom_site_fract_y
_atom_site_fract_z
_atom_site_U_iso_or_equiv
_atom_site_adp_type
_atom_site_occupancy
_atom_site_site_symmetry_order
_atom_site_calc_flag
_atom_site_refinement_flags_posn
_atom_site_refinement_flags_adp
_atom_site_refinement_flags_occupancy
Ag1 Ag 0.43999(2) 0.29719(2) 0.31416(2) 0.01940(8) Uani 1 1 d . . .
O1 O 0.36499(12) 0.4380(2) 0.24125(12) 0.0249(4) Uani 1 1 d . . .
O2 O 0.34605(12) 0.5778(2) 0.35581(13) 0.0285(5) Uani 1 1 d . . .
N1 N 0.57315(14) 0.1732(3) 0.42715(14) 0.0187(5) Uani 1 1 d . . .
N2 N 0.51168(12) -0.0190(3) 0.36820(13) 0.0149(4) Uani 1 1 d . . .
C1 C 0.51458(16) 0.1399(3) 0.37293(16) 0.0173(5) Uani 1 1 d . . .
C2 C 0.60692(15) 0.0370(3) 0.45849(15) 0.0167(5) Uani 1 1 d . . .
C3 C 0.66713(15) 0.0124(3) 0.51589(17) 0.0205(6) Uani 1 1 d . . .
H3 H 0.6946 0.0974 0.5409 0.025 Uiso 1 1 calc R U .
C4 C 0.68481(16) -0.1412(3) 0.53467(16) 0.0209(6) Uani 1 1 d . . .
H4 H 0.7257 -0.1628 0.5735 0.025 Uiso 1 1 calc R U .
C5 C 0.64407(17) -0.2667(3) 0.49797(17) 0.0219(6) Uani 1 1 d . . .
H5 H 0.6574 -0.3712 0.5132 0.026 Uiso 1 1 calc R U .
C6 C 0.58484(17) -0.2416(3) 0.43998(17) 0.0199(6) Uani 1 1 d . . .
H6 H 0.5575 -0.3262 0.4145 0.024 Uiso 1 1 calc R U .
C7 C 0.56748(15) -0.0861(3) 0.42092(16) 0.0159(5) Uani 1 1 d . . .
C8 C 0.5979(2) 0.3318(3) 0.44954(19) 0.0260(6) Uani 1 1 d . . .
H8A H 0.6471 0.3575 0.4205 0.039 Uiso 1 1 calc R U .
H8B H 0.6064 0.3377 0.5097 0.039 Uiso 1 1 calc R U .
H8C H 0.5567 0.4066 0.4334 0.039 Uiso 1 1 calc R U .
C9 C 0.45761(15) -0.1087(3) 0.31605(16) 0.0175(5) Uani 1 1 d . . .
H9A H 0.4205 -0.0355 0.2885 0.021 Uiso 1 1 calc R U .
H9B H 0.4263 -0.1801 0.3517 0.021 Uiso 1 1 calc R U .
C10 C 0.5000 -0.2047(4) 0.2500 0.0171(7) Uani 1 2 d S T P
H10A H 0.5391 -0.2733 0.2778 0.021 Uiso 0.5 1 calc R U P
H10B H 0.4609 -0.2733 0.2222 0.021 Uiso 0.5 1 calc R U P
C11 C 0.33149(15) 0.5462(3) 0.28280(18) 0.0200(6) Uani 1 1 d . . .
C12 C 0.26981(19) 0.6393(4) 0.2351(2) 0.0381(8) Uani 1 1 d . . .
H12A H 0.2659 0.5986 0.1783 0.057 Uiso 1 1 calc R U .
H12B H 0.2185 0.6292 0.2629 0.057 Uiso 1 1 calc R U .
H12C H 0.2852 0.7501 0.2334 0.057 Uiso 1 1 calc R U .

loop_
_atom_site_aniso_label
_atom_site_aniso_U_11
_atom_site_aniso_U_22
_atom_site_aniso_U_33
_atom_site_aniso_U_23
_atom_site_aniso_U_13
_atom_site_aniso_U_12
Ag1 0.02282(12) 0.01606(12) 0.01931(12) 0.00066(8) -0.00012(8) 0.00407(8)
O1 0.0294(10) 0.0234(11) 0.0218(10) -0.0013(8) -0.0039(8) 0.0092(9)
O2 0.0341(11) 0.0285(12) 0.0228(11) -0.0023(9) 0.0030(9) 0.0031(9)
N1 0.0266(12) 0.0136(11) 0.0160(11) -0.0009(9) -0.0004(9) -0.0027(9)
N2 0.0166(10) 0.0151(11) 0.0130(10) 0.0001(8) -0.0008(8) -0.0001(9)
C1 0.0235(13) 0.0145(12) 0.0138(12) 0.0005(10) 0.0031(10) 0.0004(11)
C2 0.0178(12) 0.0189(13) 0.0134(12) 0.0006(10) 0.0035(10) -0.0022(11)
C3 0.0180(13) 0.0260(15) 0.0176(13) -0.0020(11) 0.0002(10) -0.0043(12)
C4 0.0156(12) 0.0295(15) 0.0177(13) 0.0004(11) -0.0026(10) 0.0028(12)
C5 0.0255(14) 0.0204(14) 0.0198(13) 0.0007(11) -0.0031(12) 0.0063(12)
C6 0.0242(13) 0.0165(13) 0.0189(13) -0.0013(11) -0.0026(12) 0.0006(11)
C7 0.0161(12) 0.0175(13) 0.0141(12) 0.0008(10) 0.0011(10) -0.0006(10)
C8 0.0400(17) 0.0125(13) 0.0254(15) -0.0026(11) -0.0046(13) -0.0062(12)
C9 0.0171(12) 0.0191(13) 0.0164(12) -0.0002(11) -0.0021(10) -0.0009(11)
C10 0.0232(18) 0.0134(17) 0.0148(17) 0.000 -0.0042(15) 0.000
C11 0.0166(13) 0.0184(14) 0.0249(14) 0.0060(11) 0.0044(11) -0.0014(11)
C12 0.0338(18) 0.047(2) 0.0336(18) 0.0121(16) 0.0036(14) 0.0205(16)

loop_
_atom_type_symbol
_atom_type_description
_atom_type_scat_dispersion_real
_atom_type_scat_dispersion_imag
_atom_type_scat_source
C C 0.0033 0.0016 'International Tables Vol C Tables 4.2.6.8 and 6.1.1.4'
H H 0.0000 0.0000 'International Tables Vol C Tables 4.2.6.8 and 6.1.1.4'
N N 0.0061 0.0033 'International Tables Vol C Tables 4.2.6.8 and 6.1.1.4'
O O 0.0106 0.0060 'International Tables Vol C Tables 4.2.6.8 and 6.1.1.4'
Ag Ag -0.8971 1.1015 'International Tables Vol C Tables 4.2.6.8 and 6.1.1.4'

loop_
_geom_angle_atom_site_label_1
_geom_angle_atom_site_label_2
_geom_angle_atom_site_label_3
_geom_angle
_geom_angle_site_symmetry_1
_geom_angle_site_symmetry_3
C1 Ag1 O1 172.72(9) . .
C1 Ag1 Ag1 84.09(7) . 3_655
O1 Ag1 Ag1 91.53(6) . 3_655
C11 O1 Ag1 112.95(17) . .
C1 N1 C2 111.2(2) . .
C1 N1 C8 124.3(2) . .
C2 N1 C8 124.5(2) . .
C1 N2 C7 110.6(2) . .
C1 N2 C9 125.3(2) . .
C7 N2 C9 124.1(2) . .
N1 C1 N2 105.8(2) . .
N1 C1 Ag1 127.37(19) . .
N2 C1 Ag1 126.75(19) . .
C7 C2 N1 106.1(2) . .
C7 C2 C3 122.0(3) . .
N1 C2 C3 131.9(2) . .
C4 C3 C2 116.6(3) . .
C4 C3 H3 121.7 . .
C2 C3 H3 121.7 . .
C3 C4 C5 121.7(3) . .
C3 C4 H4 119.1 . .
C5 C4 H4 119.1 . .
C6 C5 C4 121.4(3) . .
C6 C5 H5 119.3 . .
C4 C5 H5 119.3 . .
C5 C6 C7 116.6(3) . .
C5 C6 H6 121.7 . .
C7 C6 H6 121.7 . .
C2 C7 C6 121.6(2) . .
C2 C7 N2 106.4(2) . .
C6 C7 N2 132.0(2) . .
N1 C8 H8A 109.5 . .
N1 C8 H8B 109.5 . .
H8A C8 H8B 109.5 . .
N1 C8 H8C 109.5 . .
H8A C8 H8C 109.5 . .
H8B C8 H8C 109.5 . .
N2 C9 C10 112.78(19) . .
N2 C9 H9A 109.0 . .
C10 C9 H9A 109.0 . .
N2 C9 H9B 109.0 . .
C10 C9 H9B 109.0 . .
H9A C9 H9B 107.8 . .
C9 C10 C9 114.9(3) 3_655 .
C9 C10 H10A 108.5 3_655 .
C9 C10 H10A 108.5 . .
C9 C10 H10B 108.5 3_655 .
C9 C10 H10B 108.5 . .
H10A C10 H10B 107.5 . .
O2 C11 O1 124.8(3) . .
O2 C11 C12 120.4(3) . .
O1 C11 C12 114.8(3) . .
C11 C12 H12A 109.5 . .
C11 C12 H12B 109.5 . .
H12A C12 H12B 109.5 . .
C11 C12 H12C 109.5 . .
H12A C12 H12C 109.5 . .
H12B C12 H12C 109.5 . .

loop_
_geom_bond_atom_site_label_1
_geom_bond_atom_site_label_2
_geom_bond_distance
_geom_bond_site_symmetry_2
Ag1 C1 2.070(3) .
Ag1 O1 2.1041(19) .
Ag1 Ag1 2.8961(4) 3_655
O1 C11 1.272(3) .
O2 C11 1.229(4) .
N1 C1 1.351(3) .
N1 C2 1.389(3) .
N1 C8 1.460(3) .
N2 C1 1.357(3) .
N2 C7 1.392(3) .
N2 C9 1.458(3) .
C2 C7 1.382(4) .
C2 C3 1.391(4) .
C3 C4 1.377(4) .
C3 H3 0.9500 .
C4 C5 1.403(4) .
C4 H4 0.9500 .
C5 C6 1.386(4) .
C5 H5 0.9500 .
C6 C7 1.391(4) .
C6 H6 0.9500 .
C8 H8A 0.9800 .
C8 H8B 0.9800 .
C8 H8C 0.9800 .
C9 C10 1.521(3) .
C9 H9A 0.9900 .
C9 H9B 0.9900 .
C10 C9 1.521(3) 3_655
C10 H10A 0.9900 .
C10 H10B 0.9900 .
C11 C12 1.519(4) .
C12 H12A 0.9800 .
C12 H12B 0.9800 .
C12 H12C 0.9800 .
